data_7008550
loop_
_publ_author_name
'Tatiersky, Jozef'
'Schwendt, Peter'
'Siv\'ak, Michal'
'Marek, Jarom\'ir'

_publ_section_title
;
 Racemic monoperoxovanadium(V) complexes with achiral OO and ON donor
 set heteroligands: synthesis, crystal structure and stereochemistry of
 [NH3(CH2)2NH3][VO(O2)(ox)(pic)].2H2O and
 [NH3(CH2)2NH3][VO(O2)(ox)(pca)].
;
_journal_issue 13
_journal_name_full 'Dalton transactions (Cambridge, England : 2003)'
_journal_page_first 2305
_journal_page_last 2311
_journal_paper_doi 10.1039/b504211a
_journal_year 2005
_chemical_formula_moiety 'C7 H3 N2 O9 V, C2 H10 N2 '
_chemical_formula_sum 'C9 H13 N4 O9 V'
_chemical_formula_weight 372.17
_chemical_name_systematic
;
?
;
_space_group_IT_number 14
_symmetry_cell_setting monoclinic
_symmetry_space_group_name_Hall '-P 2yn'
_symmetry_space_group_name_H-M 'P 1 21/n 1'
_atom_sites_solution_hydrogens geom
_atom_sites_solution_primary direct
_atom_sites_solution_secondary difmap
_audit_creation_method SHELXL-97
_cell_angle_alpha 90.00
_cell_angle_beta 98.12(3)
_cell_angle_gamma 90.00
_cell_formula_units_Z 4
_cell_length_a 10.635(2)
_cell_length_b 9.938(2)
_cell_length_c 12.829(3)
_cell_measurement_reflns_used 2445
_cell_measurement_temperature 120(2)
_cell_volume 1342.3(5)
_computing_cell_refinement 'CrysAlis RED (Oxford Diffraction)'
_computing_data_collection 'CrysAlis CCD (Oxford Diffraction)'
_computing_data_reduction 'CrysAlis RED'
_computing_molecular_graphics 'ORTEP-III (Johnson & Burnett, 1996)'
_computing_publication_material
;
SHELXL-97, PARST (Nardelli, 1995)
;
_computing_structure_refinement 'SHELXL-97 (Sheldrick, 1997)'
_computing_structure_solution 'SHELXS-97 (Sheldrick, 1990)'
_diffrn_ambient_temperature 120(2)
_diffrn_detector_area_resol_mean 16.3
_diffrn_measured_fraction_theta_full 0.990
_diffrn_measured_fraction_theta_max 0.990
_diffrn_measurement_device_type 'Kuma KM4 + CCD'
_diffrn_measurement_method 'rotation method, \w--scan'
_diffrn_radiation_monochromator 'Enhance (Oxford Diffraction)'
_diffrn_radiation_source 'fine-focus sealed tube'
_diffrn_radiation_type MoK\a
_diffrn_radiation_wavelength 0.71073
_diffrn_reflns_av_R_equivalents 0.0316
_diffrn_reflns_av_sigmaI/netI 0.0278
_diffrn_reflns_limit_h_max 12
_diffrn_reflns_limit_h_min -12
_diffrn_reflns_limit_k_max 11
_diffrn_reflns_limit_k_min -7
_diffrn_reflns_limit_l_max 15
_diffrn_reflns_limit_l_min -15
_diffrn_reflns_number 7935
_diffrn_reflns_theta_full 25.00
_diffrn_reflns_theta_max 25.00
_diffrn_reflns_theta_min 3.81
_diffrn_standards_number 0
_exptl_absorpt_coefficient_mu 0.799
_exptl_absorpt_correction_type none
_exptl_crystal_colour red
_exptl_crystal_density_diffrn 1.842
_exptl_crystal_density_method 'not measured'
_exptl_crystal_description prism
_exptl_crystal_F_000 760
_exptl_crystal_size_max 0.30
_exptl_crystal_size_mid 0.20
_exptl_crystal_size_min 0.20
_refine_diff_density_max 0.485
_refine_diff_density_min -0.310
_refine_diff_density_rms 0.056
_refine_ls_extinction_coef 0.0034(8)
_refine_ls_extinction_expression Fc^*^=kFc[1+0.001xFc^2^\l^3^/sin(2\q)]^-1/4^
_refine_ls_extinction_method SHELXL
_refine_ls_goodness_of_fit_ref 1.027
_refine_ls_hydrogen_treatment constr
_refine_ls_matrix_type full
_refine_ls_number_parameters 211
_refine_ls_number_reflns 2347
_refine_ls_number_restraints 0
_refine_ls_restrained_S_all 1.027
_refine_ls_R_factor_all 0.0382
_refine_ls_R_factor_gt 0.0308
_refine_ls_shift/su_max 0.003
_refine_ls_shift/su_mean 0.000
_refine_ls_structure_factor_coef Fsqd
_refine_ls_weighting_details 'calc w=1/[\s^2^(Fo^2^)+(0.0315P)^2^+1.5000P] where P=(Fo^2^+2Fc^2^)/3'
_refine_ls_weighting_scheme calc
_refine_ls_wR_factor_gt 0.0696
_refine_ls_wR_factor_ref 0.0731
_reflns_number_gt 2094
_reflns_number_total 2347
_reflns_threshold_expression >2sigma(I)
_cod_data_source_file b504211a.txt
_cod_data_source_block fp3
_cod_depositor_comments
;
The following automatic conversions were performed:
'_symmetry_cell_setting' value 'Monoclinic' changed to 'monoclinic'
according to '/home/saulius/struct/CIF-dictionaries/cif_core.dic'
dictionary named 'cif_core.dic' version 2.4.1 from 2010-06-29.

Automatic conversion script
Id: cif_fix_enum 1527 2010-12-29 10:47:43Z saulius 
;
_cod_original_sg_symbol_H-M 'P 21/n'
_cod_database_code 7008550

loop_
_symmetry_equiv_pos_as_xyz
'x, y, z'
'-x+1/2, y+1/2, -z+1/2'
'-x, -y, -z'
'x-1/2, -y-1/2, z-1/2'

loop_
_atom_site_label
_atom_site_type_symbol
_atom_site_fract_x
_atom_site_fract_y
_atom_site_fract_z
_atom_site_U_iso_or_equiv
_atom_site_adp_type
_atom_site_occupancy
_atom_site_symmetry_multiplicity
_atom_site_calc_flag
_atom_site_refinement_flags
_atom_site_disorder_assembly
_atom_site_disorder_group
V1 V 0.07815(3) 0.21071(4) 0.25402(3) 0.01179(14) Uani 1 1 d . . .
O1 O 0.16784(15) 0.34122(16) 0.27061(13) 0.0190(4) Uani 1 1 d . . .
O2 O -0.08491(15) 0.28353(16) 0.22822(13) 0.0210(4) Uani 1 1 d . . .
O3 O -0.03274(15) 0.27134(16) 0.13189(13) 0.0198(4) Uani 1 1 d . . .
O4 O 0.01803(15) 0.19676(17) 0.39463(13) 0.0208(4) Uani 1 1 d . . .
O5 O 0.21868(14) 0.09222(15) 0.33946(12) 0.0136(3) Uani 1 1 d . . .
O6 O -0.00220(14) 0.01453(15) 0.21887(12) 0.0133(3) Uani 1 1 d . . .
O8 O 0.28497(15) 0.01077(16) 0.50050(12) 0.0178(4) Uani 1 1 d . . .
O7 O 0.07232(17) 0.13842(18) 0.56337(13) 0.0265(4) Uani 1 1 d . . .
O9 O -0.00376(15) -0.16776(15) 0.11504(13) 0.0184(4) Uani 1 1 d . . .
N1 N 0.17340(16) 0.13376(18) 0.13071(14) 0.0113(4) Uani 1 1 d . . .
N2 N 0.24431(17) -0.00824(19) 0.71614(15) 0.0161(4) Uani 1 1 d . . .
H2A H 0.2814 0.0647 0.7506 0.024 Uiso 1 1 calc R . .
H2B H 0.1666 -0.0223 0.7362 0.024 Uiso 1 1 calc R . .
H2C H 0.2352 0.0066 0.6455 0.024 Uiso 1 1 calc R . .
N3 N 0.51333(17) -0.05770(19) 0.65698(15) 0.0146(4) Uani 1 1 d . . .
H3A H 0.4895 -0.1205 0.6064 0.022 Uiso 1 1 calc R . .
H3B H 0.5996 -0.0517 0.6685 0.022 Uiso 1 1 calc R . .
H3C H 0.4798 0.0236 0.6353 0.022 Uiso 1 1 calc R . .
C1 C 0.0906(2) 0.1405(2) 0.47170(18) 0.0174(5) Uani 1 1 d . . .
C2 C 0.2091(2) 0.0741(2) 0.43705(17) 0.0136(5) Uani 1 1 d . . .
C3 C 0.0366(2) -0.0567(2) 0.14658(17) 0.0118(5) Uani 1 1 d . . .
C4 C 0.1396(2) 0.0102(2) 0.09526(17) 0.0117(5) Uani 1 1 d . . .
C5 C 0.1951(2) -0.0480(2) 0.01460(18) 0.0161(5) Uani 1 1 d . . .
H5 H 0.1696 -0.1359 -0.0086 0.019 Uiso 1 1 calc R . .
N4 N 0.28351(19) 0.0160(2) -0.03171(16) 0.0215(5) Uani 1 1 d . . .
C7 C 0.3153(2) 0.1398(3) 0.00498(18) 0.0212(5) Uani 1 1 d . . .
H7 H 0.3776 0.1887 -0.0257 0.025 Uiso 1 1 calc R . .
C8 C 0.2611(2) 0.1994(2) 0.08551(18) 0.0167(5) Uani 1 1 d . . .
H8 H 0.2865 0.2873 0.1087 0.020 Uiso 1 1 calc R . .
C9 C 0.3257(2) -0.1290(2) 0.74255(18) 0.0158(5) Uani 1 1 d . . .
H9A H 0.3066 -0.1963 0.6856 0.019 Uiso 1 1 calc R . .
H9B H 0.3041 -0.1695 0.8082 0.019 Uiso 1 1 calc R . .
C10 C 0.4658(2) -0.0980(2) 0.75680(18) 0.0157(5) Uani 1 1 d . . .
H10A H 0.4835 -0.0243 0.8088 0.019 Uiso 1 1 calc R . .
H10B H 0.5132 -0.1784 0.7860 0.019 Uiso 1 1 calc R . .

loop_
_atom_site_aniso_label
_atom_site_aniso_U_11
_atom_site_aniso_U_22
_atom_site_aniso_U_33
_atom_site_aniso_U_23
_atom_site_aniso_U_13
_atom_site_aniso_U_12
V1 0.0114(2) 0.0099(2) 0.0141(2) 0.00018(15) 0.00150(14) 0.00115(15)
O1 0.0191(9) 0.0138(8) 0.0220(9) -0.0006(7) -0.0041(7) -0.0022(7)
O2 0.0162(8) 0.0187(9) 0.0275(10) -0.0006(7) 0.0013(7) 0.0033(7)
O3 0.0183(9) 0.0180(9) 0.0216(9) 0.0004(7) -0.0028(7) 0.0011(7)
O4 0.0201(9) 0.0247(9) 0.0190(9) 0.0030(7) 0.0071(7) 0.0095(7)
O5 0.0129(8) 0.0152(8) 0.0131(8) 0.0008(6) 0.0032(6) 0.0031(6)
O6 0.0130(8) 0.0127(8) 0.0151(8) 0.0006(6) 0.0049(6) -0.0008(6)
O8 0.0196(9) 0.0190(9) 0.0144(8) 0.0020(7) 0.0004(7) 0.0042(7)
O7 0.0322(10) 0.0315(10) 0.0178(9) 0.0024(8) 0.0110(8) 0.0111(8)
O9 0.0225(9) 0.0106(8) 0.0222(9) 0.0011(7) 0.0028(7) -0.0041(7)
N1 0.0119(9) 0.0115(9) 0.0098(9) 0.0035(7) -0.0007(7) -0.0002(7)
N2 0.0139(10) 0.0186(10) 0.0162(10) -0.0004(8) 0.0038(8) -0.0020(8)
N3 0.0110(9) 0.0131(9) 0.0200(11) -0.0010(8) 0.0028(8) 0.0009(7)
C1 0.0207(13) 0.0143(12) 0.0179(13) -0.0005(10) 0.0058(10) 0.0026(10)
C2 0.0171(12) 0.0097(11) 0.0143(12) -0.0019(9) 0.0028(9) -0.0031(9)
C3 0.0114(11) 0.0107(11) 0.0125(11) 0.0047(9) -0.0007(9) 0.0017(9)
C4 0.0110(11) 0.0125(11) 0.0109(11) 0.0034(9) -0.0015(9) 0.0024(9)
C5 0.0162(12) 0.0180(12) 0.0138(12) 0.0004(9) 0.0013(9) 0.0000(9)
N4 0.0184(11) 0.0316(12) 0.0151(10) -0.0011(9) 0.0042(8) -0.0022(9)
C7 0.0173(12) 0.0295(14) 0.0169(12) 0.0056(11) 0.0032(10) -0.0054(11)
C8 0.0150(11) 0.0161(12) 0.0182(12) 0.0061(10) -0.0002(9) -0.0027(9)
C9 0.0184(12) 0.0137(11) 0.0163(12) 0.0007(9) 0.0052(9) -0.0017(9)
C10 0.0180(12) 0.0143(11) 0.0146(12) 0.0007(9) 0.0020(9) 0.0011(9)

loop_
_atom_type_symbol
_atom_type_description
_atom_type_scat_dispersion_real
_atom_type_scat_dispersion_imag
_atom_type_scat_source
C C 0.0033 0.0016 'International Tables Vol C Tables 4.2.6.8 and 6.1.1.4'
H H 0.0000 0.0000 'International Tables Vol C Tables 4.2.6.8 and 6.1.1.4'
N N 0.0061 0.0033 'International Tables Vol C Tables 4.2.6.8 and 6.1.1.4'
O O 0.0106 0.0060 'International Tables Vol C Tables 4.2.6.8 and 6.1.1.4'
V V 0.3005 0.5294 'International Tables Vol C Tables 4.2.6.8 and 6.1.1.4'

loop_
_geom_angle_atom_site_label_1
_geom_angle_atom_site_label_2
_geom_angle_atom_site_label_3
_geom_angle
_geom_angle_site_symmetry_1
_geom_angle_site_symmetry_3
_geom_angle_publ_flag
O1 V1 O2 103.30(8) . . ?
O1 V1 O3 98.02(8) . . ?
O2 V1 O3 44.35(7) . . ?
O1 V1 O4 101.29(8) . . ?
O2 V1 O4 77.26(7) . . ?
O3 V1 O4 121.30(7) . . ?
O1 V1 O5 91.04(7) . . ?
O2 V1 O5 152.97(7) . . ?
O3 V1 O5 156.49(7) . . ?
O4 V1 O5 77.52(6) . . ?
O1 V1 N1 92.99(8) . . ?
O2 V1 N1 122.25(7) . . ?
O3 V1 N1 78.98(7) . . ?
O4 V1 N1 152.55(7) . . ?
O5 V1 N1 78.92(6) . . ?
O1 V1 O6 166.09(7) . . ?
O2 V1 O6 89.00(7) . . ?
O3 V1 O6 86.18(7) . . ?
O4 V1 O6 87.61(6) . . ?
O5 V1 O6 80.36(6) . . ?
N1 V1 O6 74.71(6) . . ?
O3 O2 V1 69.87(9) . . ?
O2 O3 V1 65.78(9) . . ?
C1 O4 V1 119.15(14) . . ?
C2 O5 V1 116.22(14) . . ?
C3 O6 V1 119.61(13) . . ?
C8 N1 C4 118.02(19) . . ?
C8 N1 V1 125.44(15) . . ?
C4 N1 V1 116.53(14) . . ?
C9 N2 H2A 109.5 . . ?
C9 N2 H2B 109.5 . . ?
H2A N2 H2B 109.5 . . ?
C9 N2 H2C 109.5 . . ?
H2A N2 H2C 109.5 . . ?
H2B N2 H2C 109.5 . . ?
C10 N3 H3A 109.5 . . ?
C10 N3 H3B 109.5 . . ?
H3A N3 H3B 109.5 . . ?
C10 N3 H3C 109.5 . . ?
H3A N3 H3C 109.5 . . ?
H3B N3 H3C 109.5 . . ?
O7 C1 O4 125.9(2) . . ?
O7 C1 C2 121.3(2) . . ?
O4 C1 C2 112.86(19) . . ?
O8 C2 O5 125.5(2) . . ?
O8 C2 C1 120.8(2) . . ?
O5 C2 C1 113.69(19) . . ?
O9 C3 O6 126.9(2) . . ?
O9 C3 C4 119.5(2) . . ?
O6 C3 C4 113.57(18) . . ?
N1 C4 C5 120.9(2) . . ?
N1 C4 C3 115.57(19) . . ?
C5 C4 C3 123.5(2) . . ?
N4 C5 C4 122.1(2) . . ?
N4 C5 H5 119.0 . . ?
C4 C5 H5 119.0 . . ?
C5 N4 C7 115.9(2) . . ?
N4 C7 C8 122.8(2) . . ?
N4 C7 H7 118.6 . . ?
C8 C7 H7 118.6 . . ?
N1 C8 C7 120.3(2) . . ?
N1 C8 H8 119.8 . . ?
C7 C8 H8 119.8 . . ?
N2 C9 C10 113.29(18) . . ?
N2 C9 H9A 108.9 . . ?
C10 C9 H9A 108.9 . . ?
N2 C9 H9B 108.9 . . ?
C10 C9 H9B 108.9 . . ?
H9A C9 H9B 107.7 . . ?
N3 C10 C9 113.50(18) . . ?
N3 C10 H10A 108.9 . . ?
C9 C10 H10A 108.9 . . ?
N3 C10 H10B 108.9 . . ?
C9 C10 H10B 108.9 . . ?
H10A C10 H10B 107.7 . . ?

loop_
_geom_bond_atom_site_label_1
_geom_bond_atom_site_label_2
_geom_bond_distance
_geom_bond_site_symmetry_2
_geom_bond_publ_flag
V1 O1 1.6063(16) . ?
V1 O2 1.8650(16) . ?
V1 O3 1.9201(17) . ?
V1 O4 2.0019(17) . ?
V1 O5 2.0878(16) . ?
V1 N1 2.1370(19) . ?
V1 O6 2.1507(16) . ?
O2 O3 1.430(2) . ?
O4 C1 1.292(3) . ?
O5 C2 1.283(3) . ?
O6 C3 1.280(3) . ?
O8 C2 1.235(3) . ?
O7 C1 1.219(3) . ?
O9 C3 1.232(3) . ?
N1 C8 1.336(3) . ?
N1 C4 1.340(3) . ?
N2 C9 1.490(3) . ?
N2 H2A 0.9100 . ?
N2 H2B 0.9100 . ?
N2 H2C 0.9100 . ?
N3 C10 1.496(3) . ?
N3 H3A 0.9100 . ?
N3 H3B 0.9100 . ?
N3 H3C 0.9100 . ?
C1 C2 1.543(3) . ?
C3 C4 1.511(3) . ?
C4 C5 1.388(3) . ?
C5 N4 1.341(3) . ?
C5 H5 0.9500 . ?
N4 C7 1.344(3) . ?
C7 C8 1.385(3) . ?
C7 H7 0.9500 . ?
C8 H8 0.9500 . ?
C9 C10 1.507(3) . ?
C9 H9A 0.9900 . ?
C9 H9B 0.9900 . ?
C10 H10A 0.9900 . ?
C10 H10B 0.9900 . ?
